data_7213078
loop_
_publ_author_name
'Hashizume, Daisuke'
'Ohashi, Yuji'

_publ_section_title
;
 Photoisomerization of (2-cyanoethyl)(isonicotinic acid)cobaloxime complex
 in a series of isostructural host--guest complex crystals
;
_journal_issue 8
_journal_name_full 'Journal of the Chemical Society, Perkin Transactions 2'
_journal_page_first 1689
_journal_paper_doi 10.1039/a902900a
_journal_year 1999
_chemical_compound_source Synthesized
_chemical_formula_structural '(C17 H23 Co N6 O6)(C14 H 27 N)'
_chemical_formula_sum 'C31 H50 Co N7 O6'
_chemical_formula_weight 675.71
_chemical_name_systematic
; 
 [(2-Cyanoethyl-C^1^)bis(dimethylglyoximato-N,N')
 (isonicotinic acid-N)cobalt(III)]
 [cyclohexylcyclooctylamine]
;
_space_group_IT_number 14
_symmetry_cell_setting monoclinic
_symmetry_space_group_name_Hall '-P 2yn'
_symmetry_space_group_name_H-M 'P 1 21/n 1'
_atom_sites_solution_hydrogens geom
_atom_sites_solution_primary direct
_atom_sites_solution_secondary difmap
_audit_creation_method SHELXL
_cell_angle_alpha 90
_cell_angle_beta 95.817(11)
_cell_angle_gamma 90
_cell_formula_units_Z 8
_cell_length_a 17.556(3)
_cell_length_b 16.604(3)
_cell_length_c 24.058(3)
_cell_measurement_reflns_used 25
_cell_measurement_temperature 296
_cell_measurement_theta_max 14.985
_cell_measurement_theta_min 14.57
_cell_volume 6976.8(19)
_computing_cell_refinement
;
 MSC/AFC Diffractometer Control Software
 (Molecular Structure Corporation, 1988)
;
_computing_data_reduction
;
 TEXSAN (Molecular Structure Corporation, 1993)
;
_computing_molecular_graphics 'SV (Nemoto & Ohashi, 1997)'
_computing_publication_material 'SHELXL-93 (Sheldrick, 1993)'
_computing_structure_refinement 'SHELXL-93 (Sheldrick, 1993)'
_computing_structure_solution
;
The structure of [(2-Cyanoethyl-C^1^)bis(dimethylglyoximato-N,N')
(isonicotinic acid-N)cobalt(III)][dicyclohexylamine] was used as 
initial model since it is isostructural to this crystal.
;
_diffrn_ambient_temperature 296
_diffrn_measurement_device 'Rigaku AFC-5R'
_diffrn_measurement_method '\w scan'
_diffrn_radiation_monochromator graphite
_diffrn_radiation_source 'normal-focus rotating anode'
_diffrn_radiation_type MoK\a
_diffrn_radiation_wavelength 0.71073
_diffrn_reflns_av_R_equivalents 0.021
_diffrn_reflns_av_sigmaI/netI 0.0618
_diffrn_reflns_limit_h_max 0
_diffrn_reflns_limit_h_min -22
_diffrn_reflns_limit_k_max 21
_diffrn_reflns_limit_k_min 0
_diffrn_reflns_limit_l_max 31
_diffrn_reflns_limit_l_min -30
_diffrn_reflns_number 15995
_diffrn_reflns_theta_max 27.54
_diffrn_reflns_theta_min 2.10
_diffrn_standards_interval_count 100
_diffrn_standards_number 3
_exptl_absorpt_coefficient_mu 0.542
_exptl_absorpt_correction_T_max 1.0000
_exptl_absorpt_correction_T_min 0.8364
_exptl_absorpt_correction_type psi-scan
_exptl_crystal_colour orange-red
_exptl_crystal_density_diffrn 1.287
_exptl_crystal_description plate
_exptl_crystal_F_000 2880
_exptl_crystal_size_max 0.50
_exptl_crystal_size_mid 0.50
_exptl_crystal_size_min 0.40
_refine_diff_density_max 1.001
_refine_diff_density_min -.403
_refine_diff_density_rms .082
_refine_ls_extinction_method none
_refine_ls_goodness_of_fit_all 1.067
_refine_ls_goodness_of_fit_obs 1.240
_refine_ls_hydrogen_treatment constr
_refine_ls_matrix_type full
_refine_ls_number_parameters 812
_refine_ls_number_reflns 13502
_refine_ls_number_restraints 47
_refine_ls_restrained_S_all 1.111
_refine_ls_restrained_S_obs 1.273
_refine_ls_R_factor_all 0.1586
_refine_ls_R_factor_obs 0.0761
_refine_ls_shift/esd_max 0.001
_refine_ls_shift/esd_mean 0.000
_refine_ls_structure_factor_coef Fsqd
_refine_ls_weighting_details 'w=1/[\s^2^(Fo^2^)+( 0.1536P)^2^] where P=(Fo^2^+2Fc^2^)/3'
_refine_ls_weighting_scheme calc
_refine_ls_wR_factor_all 0.2737
_refine_ls_wR_factor_obs 0.2215
_reflns_number_observed 8324
_reflns_number_total 15995
_reflns_observed_criterion >2\s(I)
_cod_data_source_file 902900asup1.cif
_cod_data_source_block 8-6
_cod_depositor_comments
;
The following automatic conversions were performed:

'_symmetry_cell_setting' value 'Monoclinic' changed to 'monoclinic'
according to /home/saulius/struct/CIF-dictionaries/cif_core.dic
dictionary named 'cif_core.dic' version 2.4.2 from 2011-04-26.

Automatic conversion script
Id: cif_fix_values 1891 2012-01-12 08:04:46Z andrius 

The following automatic conversions were performed:

'_refine_ls_weighting_scheme' value 'calc w=1/[\s^2^(Fo^2^)+(
0.1536P)^2^] where P=(Fo^2^+2Fc^2^)/3' was changed to 'calc'. New tag
'_refine_ls_weighting_details' was created. The value of the new tag
was set to 'w=1/[\s^2^(Fo^2^)+( 0.1536P)^2^] where
P=(Fo^2^+2Fc^2^)/3'.

Automatic conversion script
Id: cif_fix_values 3143 2015-03-26 13:38:13Z robertas 
;
_cod_original_cell_volume 6977.1(19)
_cod_original_sg_symbol_H-M P21/n
_cod_database_code 7213078
_computing_data_correction
;
 MSC/AFC Diffractometer Control Software
 (Molecular Structure Corporation, 1988)
;

loop_
_symmetry_equiv_pos_as_xyz
'x, y, z'
'-x+1/2, y+1/2, -z+1/2'
'-x, -y, -z'
'x-1/2, -y-1/2, z-1/2'

loop_
_atom_site_aniso_label
_atom_site_aniso_U_11
_atom_site_aniso_U_22
_atom_site_aniso_U_33
_atom_site_aniso_U_23
_atom_site_aniso_U_13
_atom_site_aniso_U_12
Co1A 0.0418(3) 0.0504(3) 0.0361(3) -0.0031(2) 0.0038(2) -0.0013(2)
O1A 0.089(3) 0.058(2) 0.056(2) -0.020(2) 0.002(2) -0.008(2)
O2A 0.056(2) 0.061(2) 0.050(2) -0.010(2) -0.0087(14) -0.004(2)
O3A 0.079(2) 0.082(2) 0.043(2) -0.007(2) -0.004(2) -0.010(2)
O4A 0.067(2) 0.055(2) 0.064(2) -0.006(2) 0.000(2) -0.013(2)
O5A 0.051(2) 0.137(4) 0.144(4) -0.038(3) 0.033(3) -0.016(3)
O6A 0.086(3) 0.142(4) 0.158(5) -0.075(4) 0.071(3) -0.021(3)
N1A 0.058(2) 0.048(2) 0.041(2) -0.014(2) 0.003(2) -0.002(2)
N2A 0.039(2) 0.051(2) 0.043(2) -0.006(2) 0.0000(15) 0.000(2)
N3A 0.052(2) 0.066(3) 0.039(2) -0.003(2) 0.004(2) -0.003(2)
N4A 0.048(2) 0.054(2) 0.049(2) -0.006(2) 0.006(2) -0.003(2)
N6A 0.044(2) 0.046(2) 0.036(2) -0.0048(15) 0.0028(14) -0.0001(15)
C1A 0.063(3) 0.049(3) 0.056(3) -0.005(2) 0.014(2) 0.007(2)
C2A 0.047(2) 0.063(3) 0.045(2) -0.005(2) 0.003(2) 0.009(2)
C3A 0.054(3) 0.074(3) 0.047(3) 0.007(2) 0.009(2) 0.004(2)
C4A 0.056(3) 0.065(3) 0.050(3) 0.008(2) 0.010(2) 0.004(2)
C5A 0.117(5) 0.050(3) 0.083(4) 0.004(3) 0.010(4) 0.007(3)
C6A 0.081(4) 0.081(4) 0.060(3) -0.001(3) -0.013(3) 0.022(3)
C7A 0.095(4) 0.093(4) 0.062(3) 0.016(3) -0.007(3) 0.005(3)
C8A 0.106(5) 0.066(4) 0.084(4) 0.011(3) 0.017(4) 0.005(3)
C9A 0.062(3) 0.082(4) 0.057(3) 0.012(3) 0.019(2) 0.013(3)
C10A 0.055(4) 0.093(6) 0.081(5) 0.000(4) 0.025(4) -0.003(4)
N5A 0.084(4) 0.192(8) 0.173(7) 0.090(6) 0.031(4) 0.049(5)
C9E 0.062(3) 0.082(4) 0.057(3) 0.012(3) 0.019(2) 0.013(3)
C10E 0.055(4) 0.093(6) 0.081(5) 0.000(4) 0.025(4) -0.003(4)
N5E 0.084(4) 0.192(8) 0.173(7) 0.090(6) 0.031(4) 0.049(5)
C12A 0.048(3) 0.070(3) 0.057(3) -0.019(2) 0.009(2) -0.007(2)
C13A 0.043(3) 0.074(3) 0.080(4) -0.015(3) 0.006(2) -0.010(2)
C14A 0.041(2) 0.054(3) 0.067(3) -0.004(2) 0.014(2) 0.005(2)
C15A 0.052(2) 0.060(3) 0.053(3) -0.008(2) 0.015(2) -0.001(2)
C16A 0.044(2) 0.057(3) 0.050(2) -0.008(2) 0.006(2) -0.006(2)
C17A 0.053(3) 0.081(4) 0.109(5) -0.009(4) 0.034(3) -0.001(3)
Co1B 0.0477(4) 0.0673(4) 0.0520(4) -0.0191(3) 0.0059(3) -0.0076(3)
O1B 0.069(2) 0.081(2) 0.066(2) -0.023(2) -0.011(2) -0.009(2)
O2B 0.083(3) 0.091(3) 0.106(3) -0.053(3) 0.005(2) -0.016(2)
O3B 0.074(2) 0.072(2) 0.082(3) -0.025(2) 0.001(2) -0.021(2)
O4B 0.097(3) 0.142(4) 0.054(2) -0.032(3) -0.003(2) -0.029(3)
O5B 0.050(2) 0.100(3) 0.127(4) -0.021(3) 0.009(2) -0.003(2)
O6B 0.071(3) 0.189(6) 0.184(6) -0.111(5) 0.052(3) -0.025(3)
N1B 0.050(2) 0.064(3) 0.061(2) -0.018(2) 0.001(2) 0.001(2)
N2B 0.056(2) 0.072(3) 0.077(3) -0.031(3) 0.011(2) -0.010(2)
N3B 0.056(2) 0.071(3) 0.069(3) -0.008(2) 0.009(2) -0.015(2)
N4B 0.064(3) 0.113(4) 0.053(3) -0.023(3) 0.006(2) -0.020(3)
N5B 0.087(4) 0.202(8) 0.162(7) -0.026(6) 0.059(5) -0.006(5)
N6B 0.047(2) 0.056(2) 0.047(2) -0.013(2) 0.000(2) -0.003(2)
C1B 0.055(3) 0.069(4) 0.089(4) -0.001(3) 0.014(3) 0.011(3)
C2B 0.055(3) 0.060(3) 0.105(5) -0.019(3) 0.011(3) 0.002(2)
C3B 0.079(4) 0.084(4) 0.087(4) 0.011(4) 0.006(3) -0.010(3)
C4B 0.090(4) 0.108(5) 0.065(4) 0.008(4) 0.001(3) -0.022(4)
C5B 0.123(6) 0.108(6) 0.107(6) 0.011(5) -0.011(5) 0.023(5)
C6B 0.086(5) 0.058(4) 0.218(9) -0.003(5) -0.002(5) -0.004(3)
C7B 0.158(8) 0.083(5) 0.144(8) 0.022(5) -0.001(6) -0.002(5)
C8B 0.134(7) 0.192(10) 0.104(6) 0.052(6) -0.034(5) -0.032(7)
C9B 0.063(4) 0.123(6) 0.100(5) -0.050(4) 0.025(3) -0.014(4)
C10B 0.066(4) 0.171(8) 0.161(8) -0.063(7) 0.044(5) -0.020(5)
C11B 0.074(4) 0.140(7) 0.148(7) -0.015(6) 0.041(5) -0.017(4)
C12B 0.047(2) 0.071(3) 0.049(3) -0.020(2) 0.001(2) -0.005(2)
C13B 0.046(2) 0.069(3) 0.058(3) -0.018(2) 0.005(2) -0.008(2)
C14B 0.046(2) 0.048(2) 0.059(3) -0.002(2) 0.005(2) 0.003(2)
C15B 0.044(2) 0.065(3) 0.067(3) -0.009(3) -0.006(2) -0.003(2)
C16B 0.048(3) 0.070(3) 0.055(3) -0.017(2) 0.003(2) -0.007(2)
C17B 0.050(3) 0.071(3) 0.093(4) -0.017(3) 0.018(3) -0.001(3)
N1C 0.057(3) 0.100(4) 0.097(4) 0.041(3) 0.016(3) 0.001(3)
C1C 0.075(4) 0.091(5) 0.122(6) 0.044(4) 0.019(4) 0.012(3)
C2C 0.142(7) 0.102(6) 0.106(6) 0.019(5) 0.056(5) 0.020(5)
C3C 0.173(10) 0.105(7) 0.233(13) -0.027(8) 0.024(9) 0.044(7)
C4C 0.163(10) 0.068(6) 0.412(23) 0.020(9) 0.113(13) -0.020(6)
C5C 0.248(14) 0.174(12) 0.214(14) 0.126(11) 0.071(12) 0.048(11)
C6C 0.148(7) 0.103(6) 0.108(6) 0.051(5) 0.044(5) 0.015(5)
C7C 0.077(4) 0.103(5) 0.130(6) 0.052(5) -0.010(4) -0.001(4)
C8C 0.129(7) 0.079(5) 0.154(8) 0.029(5) 0.010(6) 0.026(4)
C9C 0.347(24) 0.259(21) 0.217(18) -0.018(15) -0.040(16) 0.118(18)
C11C 0.473(35) 0.185(18) 0.263(22) -0.059(15) -0.010(23) -0.002(19)
C9F 0.347(24) 0.259(21) 0.217(18) -0.018(15) -0.040(16) 0.118(18)
C11F 0.473(35) 0.185(18) 0.263(22) -0.059(15) -0.010(23) -0.002(19)
C12C 0.403(25) 0.147(11) 0.130(10) -0.043(9) -0.008(13) -0.019(13)
C13C 0.297(25) 0.543(42) 0.165(16) 0.029(20) -0.060(16) -0.025(25)
C14C 0.118(8) 0.109(7) 0.322(18) 0.029(9) -0.078(9) -0.028(6)
N1D 0.045(2) 0.073(3) 0.084(3) 0.030(2) 0.019(2) 0.006(2)
C1D 0.075(4) 0.071(4) 0.083(4) 0.019(3) -0.016(3) -0.021(3)
C2D 0.087(4) 0.068(4) 0.084(4) 0.012(3) -0.014(3) -0.003(3)
C3D 0.122(6) 0.074(5) 0.142(7) -0.004(5) -0.020(5) 0.003(4)
C4D 0.217(10) 0.066(4) 0.125(7) -0.035(5) -0.009(7) 0.015(5)
C5D 0.259(12) 0.071(5) 0.084(5) -0.032(4) -0.029(6) -0.012(6)
C6D 0.123(7) 0.107(6) 0.169(9) 0.029(6) -0.062(6) -0.030(5)
C7D 0.073(4) 0.083(4) 0.121(5) 0.043(4) 0.031(4) 0.024(3)
C8D 0.124(6) 0.084(5) 0.141(7) 0.010(5) 0.054(6) 0.022(5)
C9D 0.119(6) 0.080(5) 0.113(6) -0.017(4) 0.015(5) 0.012(4)
C10D 0.322(17) 0.101(7) 0.266(15) -0.032(8) 0.210(14) -0.023(9)
C11D 0.222(14) 0.096(8) 0.259(17) -0.024(9) 0.071(13) -0.041(8)
C12D 0.137(9) 0.096(7) 0.305(18) 0.063(10) 0.029(10) 0.003(6)
C13D 0.165(8) 0.100(6) 0.142(8) 0.055(6) 0.037(6) 0.013(6)
C14D 0.111(5) 0.070(4) 0.067(4) 0.012(3) 0.029(3) 0.011(3)

loop_
_atom_site_label
_atom_site_type_symbol
_atom_site_fract_x
_atom_site_fract_y
_atom_site_fract_z
_atom_site_U_iso_or_equiv
_atom_site_thermal_displace_type
_atom_site_occupancy
_atom_site_calc_flag
_atom_site_refinement_flags
_atom_site_disorder_group
Co1A Co 0.66961(3) 0.31200(3) 1.14804(2) 0.0428(2) Uani 1 d . .
O1A O 0.7092(2) 0.4690(2) 1.18902(14) 0.0680(9) Uani 1 d . .
H1A H 0.7433 0.4030 1.2271 0.102 Uiso 1 d . .
O2A O 0.5816(2) 0.2689(2) 1.04669(13) 0.0568(8) Uani 1 d . .
H2A H 0.5984 0.2216 1.0787 0.085 Uiso 1 d . .
O3A O 0.7550(2) 0.3546(2) 1.25121(14) 0.0688(9) Uani 1 d . .
O4A O 0.6230(2) 0.1558(2) 1.10970(15) 0.0626(9) Uani 1 d . .
O5A O 1.0308(2) 0.3265(3) 1.0467(2) 0.109(2) Uani 1 d . .
O6A O 0.9711(3) 0.2418(3) 0.9856(2) 0.125(2) Uani 1 d . .
N1A N 0.6752(2) 0.4252(2) 1.14583(15) 0.0489(9) Uani 1 d . .
N2A N 0.6140(2) 0.3287(2) 1.07868(14) 0.0447(8) Uani 1 d . .
N3A N 0.7244(2) 0.2942(2) 1.21817(15) 0.0525(9) Uani 1 d . .
N4A N 0.6623(2) 0.1998(2) 1.1507(2) 0.0501(9) Uani 1 d . .
N6A N 0.7691(2) 0.3044(2) 1.10931(14) 0.0423(8) Uani 1 d . .
C1A C 0.6466(3) 0.4599(3) 1.1006(2) 0.0554(11) Uani 1 d . .
C2A C 0.6110(2) 0.4012(3) 1.0600(2) 0.0520(11) Uani 1 d . .
C3A C 0.7348(3) 0.2195(3) 1.2337(2) 0.0580(12) Uani 1 d . .
C4A C 0.6963(3) 0.1632(3) 1.1940(2) 0.0568(12) Uani 1 d . .
C5A C 0.6458(4) 0.5489(3) 1.0918(3) 0.083(2) Uani 1 d . .
H5A1 H 0.6725(4) 0.5748(3) 1.1238(3) 0.125 Uiso 1 calc R .
H5A2 H 0.5939(4) 0.5676(3) 1.0870(3) 0.125 Uiso 1 calc R .
H5A3 H 0.6706(4) 0.5615(3) 1.0592(3) 0.125 Uiso 1 calc R .
C6A C 0.5740(3) 0.4220(4) 1.0030(2) 0.075(2) Uani 1 d . .
H6A1 H 0.5550(3) 0.3738(4) 0.9844(2) 0.113 Uiso 1 calc R .
H6A2 H 0.6110(3) 0.4469(4) 0.9818(2) 0.113 Uiso 1 calc R .
H6A3 H 0.5324(3) 0.4585(4) 1.0063(2) 0.113 Uiso 1 calc R .
C7A C 0.7788(4) 0.1962(4) 1.2870(2) 0.084(2) Uani 1 d . .
H7A1 H 0.7989(4) 0.2436(4) 1.3060(2) 0.126 Uiso 1 calc R .
H7A2 H 0.8203(4) 0.1615(4) 1.2794(2) 0.126 Uiso 1 calc R .
H7A3 H 0.7458(4) 0.1683(4) 1.3100(2) 0.126 Uiso 1 calc R .
C8A C 0.6928(4) 0.0741(3) 1.2015(3) 0.085(2) Uani 1 d . .
H8A1 H 0.6641(4) 0.0504(3) 1.1696(3) 0.127 Uiso 1 calc R .
H8A2 H 0.6682(4) 0.0622(3) 1.2345(3) 0.127 Uiso 1 calc R .
H8A3 H 0.7437(4) 0.0525(3) 1.2055(3) 0.127 Uiso 1 calc R .
C9A C 0.5745(2) 0.3178(3) 1.1874(2) 0.0664(14) Uani 0.611(7) d PD 1
H9A1 H 0.5806(2) 0.2783(3) 1.2172(2) 0.100 Uiso 0.611(7) calc PR 1
H9A2 H 0.5750(2) 0.3702(3) 1.2053(2) 0.100 Uiso 0.611(7) calc PR 1
C10A C 0.4953(3) 0.3064(4) 1.1589(3) 0.075(2) Uani 0.611(7) d PD 1
H10A H 0.4613(3) 0.2935(4) 1.1870(3) 0.113 Uiso 0.611(7) calc PR 1
H10B H 0.4958(3) 0.2604(4) 1.1340(3) 0.113 Uiso 0.611(7) calc PR 1
C11A C 0.4632(5) 0.3757(4) 1.1263(4) 0.075(2) Uiso 0.611(7) d PD 1
N5A N 0.4352(3) 0.4225(4) 1.0989(3) 0.149(3) Uani 0.611(7) d PD 1
C9E C 0.5745(2) 0.3178(3) 1.1874(2) 0.0664(14) Uani 0.389(7) d PD 2
H9E1 H 0.5425(6) 0.2734(5) 1.1729(3) 0.100 Uiso 0.389(7) calc PR 2
H9E2 H 0.5903(6) 0.3050(5) 1.2262(3) 0.100 Uiso 0.389(7) calc PR 2
C10E C 0.5223(6) 0.3891(5) 1.1883(3) 0.075(2) Uani 0.389(7) d PD 2
H10C H 0.4888(6) 0.3805(5) 1.2174(3) 0.113 Uiso 0.389(7) calc PR 2
H10D H 0.5534(6) 0.4360(5) 1.1989(3) 0.113 Uiso 0.389(7) calc PR 2
C11E C 0.4744(7) 0.4080(9) 1.1362(4) 0.075(2) Uiso 0.389(7) d PD 2
N5E N 0.4352(3) 0.4225(4) 1.0989(3) 0.149(3) Uani 0.389(7) d PD 2
C12A C 0.8334(3) 0.3423(3) 1.1293(2) 0.0580(12) Uani 1 d . .
H12A H 0.8332(3) 0.3726(3) 1.1618(2) 0.087 Uiso 1 calc R .
C13A C 0.9003(3) 0.3380(3) 1.1034(2) 0.0660(14) Uani 1 d . .
H13A H 0.9438(3) 0.3652(3) 1.1186(2) 0.099 Uiso 1 calc R .
C14A C 0.9024(2) 0.2942(3) 1.0556(2) 0.0531(11) Uani 1 d . .
C15A C 0.8352(3) 0.2545(3) 1.0348(2) 0.0542(11) Uani 1 d . .
H15A H 0.8341(3) 0.2240(3) 1.0023(2) 0.081 Uiso 1 calc R .
C16A C 0.7709(2) 0.2609(3) 1.0626(2) 0.0507(10) Uani 1 d . .
H16A H 0.7268(2) 0.2339(3) 1.0484(2) 0.076 Uiso 1 calc R .
C17A C 0.9751(3) 0.2870(4) 1.0267(3) 0.079(2) Uani 1 d . .
Co1B Co 0.58994(3) 0.14408(4) 0.85520(3) 0.0556(2) Uani 1 d . .
O1B O 0.6815(2) 0.1700(2) 0.9582(2) 0.0735(10) Uani 1 d . .
H1B H 0.6784 0.2187 0.9431 0.110 Uiso 1 d . .
O2B O 0.5263(2) -0.0026(3) 0.8114(2) 0.0934(14) Uani 1 d . .
H2B H 0.5139 0.0672 0.7755 0.140 Uiso 1 d . .
O3B O 0.6512(2) 0.2912(2) 0.9005(2) 0.0763(11) Uani 1 d . .
O4B O 0.5045(3) 0.1167(3) 0.7502(2) 0.0985(14) Uani 1 d . .
O5B O 0.2234(2) 0.1877(3) 0.9427(2) 0.0927(14) Uani 1 d . .
O6B O 0.2852(3) 0.2767(4) 0.9954(3) 0.145(3) Uani 1 d . .
N1B N 0.6408(2) 0.1166(3) 0.9252(2) 0.0586(10) Uani 1 d . .
N2B N 0.5671(2) 0.0341(3) 0.8548(2) 0.0680(12) Uani 1 d . .
N3B N 0.6101(2) 0.2552(3) 0.8567(2) 0.0651(11) Uani 1 d . .
N4B N 0.5382(3) 0.1721(4) 0.7853(2) 0.0769(14) Uani 1 d . .
N5B N 0.8689(4) 0.1193(5) 0.7827(3) 0.147(3) Uani 1 d . .
N6B N 0.4905(2) 0.1656(2) 0.89132(15) 0.0502(9) Uani 1 d . .
C1B C 0.6314(3) 0.0442(4) 0.9422(3) 0.0709(14) Uani 1 d . .
C2B C 0.5863(3) -0.0054(3) 0.9001(3) 0.073(2) Uani 1 d . .
C3B C 0.5744(4) 0.2975(4) 0.8166(3) 0.084(2) Uani 1 d . .
C4B C 0.5340(4) 0.2484(5) 0.7732(3) 0.088(2) Uani 1 d . .
C5B C 0.6623(5) 0.0142(5) 0.9986(3) 0.114(2) Uani 1 d . .
H5B1 H 0.6898(5) 0.0567(5) 1.0189(3) 0.171 Uiso 1 calc R .
H5B2 H 0.6962(5) -0.0303(5) 0.9944(3) 0.171 Uiso 1 calc R .
H5B3 H 0.6207(5) -0.0032(5) 1.0187(3) 0.171 Uiso 1 calc R .
C6B C 0.5616(4) -0.0906(4) 0.9095(4) 0.122(3) Uani 1 d . .
H6B1 H 0.5329(4) -0.1105(4) 0.8763(4) 0.183 Uiso 1 calc R .
H6B2 H 0.5302(4) -0.0920(4) 0.9399(4) 0.183 Uiso 1 calc R .
H6B3 H 0.6060(4) -0.1238(4) 0.9184(4) 0.183 Uiso 1 calc R .
C7B C 0.5739(5) 0.3878(5) 0.8145(4) 0.130(3) Uani 1 d . .
H7B1 H 0.6039(5) 0.4087(5) 0.8469(4) 0.194 Uiso 1 calc R .
H7B2 H 0.5222(5) 0.4069(5) 0.8138(4) 0.194 Uiso 1 calc R .
H7B3 H 0.5954(5) 0.4055(5) 0.7814(4) 0.194 Uiso 1 calc R .
C8B C 0.4913(5) 0.2809(6) 0.7204(3) 0.146(4) Uani 1 d . .
H8B1 H 0.4694(5) 0.2370(6) 0.6982(3) 0.219 Uiso 1 calc R .
H8B2 H 0.5260(5) 0.3101(6) 0.6995(3) 0.219 Uiso 1 calc R .
H8B3 H 0.4512(5) 0.3162(6) 0.7298(3) 0.219 Uiso 1 calc R .
C9B C 0.6839(3) 0.1239(4) 0.8168(3) 0.095(2) Uani 1 d . .
H9B1 H 0.6887(3) 0.0661(4) 0.8125(3) 0.142 Uiso 1 calc R .
H9B2 H 0.6751(3) 0.1466(4) 0.7796(3) 0.142 Uiso 1 calc R .
C10B C 0.7570(4) 0.1536(6) 0.8415(4) 0.130(3) Uani 1 d . .
H10A H 0.7683(4) 0.1298(6) 0.8782(4) 0.196 Uiso 1 calc R .
H10B H 0.7538(4) 0.2115(6) 0.8463(4) 0.196 Uiso 1 calc R .
C11B C 0.8199(4) 0.1353(5) 0.8076(4) 0.119(3) Uani 1 d . .
C12B C 0.4909(3) 0.2115(3) 0.9368(2) 0.0558(12) Uani 1 d . .
H12B H 0.5375(3) 0.2312(3) 0.9532(2) 0.084 Uiso 1 calc R .
C13B C 0.4256(3) 0.2307(3) 0.9602(2) 0.0578(12) Uani 1 d . .
H13B H 0.4282(3) 0.2630(3) 0.9919(2) 0.087 Uiso 1 calc R .
C14B C 0.3554(2) 0.2020(3) 0.9368(2) 0.0511(11) Uani 1 d . .
C15B C 0.3556(3) 0.1533(3) 0.8912(2) 0.0596(12) Uani 1 d . .
H15B H 0.3099(3) 0.1313(3) 0.8751(2) 0.089 Uiso 1 calc R .
C16B C 0.4223(3) 0.1367(3) 0.8693(2) 0.0580(12) Uani 1 d . .
H16B H 0.4207(3) 0.1041(3) 0.8378(2) 0.087 Uiso 1 calc R .
C17B C 0.2820(3) 0.2221(4) 0.9609(3) 0.0707(15) Uani 1 d . .
N1C N 0.6874(3) 0.1811(3) 0.5705(2) 0.084(2) Uani 1 d . .
H1N2 H 0.7139(3) 0.1965(3) 0.5422(2) 0.126 Uiso 1 calc R .
H1N1 H 0.6377(3) 0.1791(3) 0.5570(2) 0.126 Uiso 1 calc R .
C1C C 0.7120(4) 0.0969(4) 0.5866(3) 0.095(2) Uani 1 d D .
H1C H 0.7666(4) 0.0975(4) 0.6000(3) 0.143 Uiso 1 calc R .
C2C C 0.7001(5) 0.0412(4) 0.5342(3) 0.114(3) Uani 1 d D .
H2C1 H 0.6468(5) 0.0435(4) 0.5190(3) 0.171 Uiso 1 calc R .
H2C2 H 0.7308(5) 0.0611(4) 0.5059(3) 0.171 Uiso 1 calc R .
C3C C 0.7221(7) -0.0477(5) 0.5477(5) 0.170(4) Uani 1 d D .
H3C1 H 0.7769(7) -0.0514(5) 0.5581(5) 0.255 Uiso 1 calc R .
H3C2 H 0.7097(7) -0.0806(5) 0.5148(5) 0.255 Uiso 1 calc R .
C4C C 0.6783(7) -0.0799(6) 0.5966(6) 0.209(7) Uani 1 d D .
H4C1 H 0.6239(7) -0.0826(6) 0.5847(6) 0.313 Uiso 1 calc R .
H4C2 H 0.6960(7) -0.1337(6) 0.6070(6) 0.313 Uiso 1 calc R .
C5C C 0.6932(8) -0.0219(6) 0.6477(5) 0.209(7) Uani 1 d D .
H5C1 H 0.6664(8) -0.0421(6) 0.6782(5) 0.314 Uiso 1 calc R .
H5C2 H 0.7475(8) -0.0216(6) 0.6601(5) 0.314 Uiso 1 calc R .
C6C C 0.6665(5) 0.0658(4) 0.6340(3) 0.118(3) Uani 1 d D .
H6C1 H 0.6121(5) 0.0668(4) 0.6221(3) 0.176 Uiso 1 calc R .
H6C2 H 0.6763(5) 0.0997(4) 0.6668(3) 0.176 Uiso 1 calc R .
C7C C 0.6958(4) 0.2460(4) 0.6141(4) 0.105(2) Uani 1 d D .
H7C H 0.6680(4) 0.2320(4) 0.6461(4) 0.157 Uiso 1 calc R .
C8C C 0.6614(5) 0.3196(4) 0.5841(4) 0.121(3) Uani 1 d D .
H8C1 H 0.6918(5) 0.3298(4) 0.5533(4) 0.182 Uiso 1 calc R 3
H8C2 H 0.6110(5) 0.3038(4) 0.5675(4) 0.182 Uiso 1 calc R 3
C9C C 0.6520(8) 0.3968(8) 0.6108(5) 0.279(9) Uani 0.68(2) d PD 3
H9C1 H 0.6900(8) 0.4323(8) 0.5975(5) 0.419 Uiso 0.68(2) calc PR 3
H9C2 H 0.6025(8) 0.4172(8) 0.5954(5) 0.419 Uiso 0.68(2) calc PR 3
C10C C 0.6555(8) 0.4091(9) 0.6686(5) 0.167(6) Uiso 0.68(2) d PD 3
H10C H 0.6260(8) 0.3670(9) 0.6843(5) 0.250 Uiso 0.68(2) calc PR 3
H10D H 0.6306(8) 0.4599(9) 0.6751(5) 0.250 Uiso 0.68(2) calc PR 3
C11C C 0.7344(10) 0.4104(8) 0.7004(6) 0.310(11) Uani 0.68(2) d PD 3
H11A H 0.7711(10) 0.4319(8) 0.6767(6) 0.465 Uiso 0.68(2) calc PR 3
H11B H 0.7342(10) 0.4451(8) 0.7328(6) 0.465 Uiso 0.68(2) calc PR 3
C9F C 0.6520(8) 0.3968(8) 0.6108(5) 0.279(9) Uani 0.32(2) d P 4
H9F1 H 0.6153(12) 0.3915(9) 0.6382(6) 0.419 Uiso 0.32(2) calc PR 4
H9F2 H 0.6320(12) 0.4358(9) 0.5831(6) 0.419 Uiso 0.32(2) calc PR 4
C10F C 0.7289(12) 0.4270(9) 0.6399(6) 0.167(6) Uiso 0.32(2) d PD 4
H10E H 0.7707(12) 0.4004(9) 0.6237(6) 0.250 Uiso 0.32(2) calc PR 4
H10F H 0.7335(12) 0.4845(9) 0.6338(6) 0.250 Uiso 0.32(2) calc PR 4
C11F C 0.7344(10) 0.4104(8) 0.7004(6) 0.310(11) Uani 0.32(2) d P 4
H11C H 0.6850(9) 0.4217(8) 0.7134(4) 0.465 Uiso 0.32(2) calc PR 4
H11D H 0.7709(9) 0.4480(8) 0.7190(4) 0.465 Uiso 0.32(2) calc PR 4
C12C C 0.7576(9) 0.3274(8) 0.7187(4) 0.229(8) Uani 1 d D .
H12C H 0.7128(9) 0.2929(8) 0.7165(4) 0.344 Uiso 1 calc R 3
H12D H 0.7798(9) 0.3287(8) 0.7573(4) 0.344 Uiso 1 calc R 3
C13C C 0.8148(8) 0.2933(11) 0.6828(6) 0.341(13) Uani 1 d D .
H13C H 0.8479(8) 0.3365(11) 0.6726(6) 0.511 Uiso 1 calc R .
H13D H 0.8465(8) 0.2545(11) 0.7046(6) 0.511 Uiso 1 calc R .
C14C C 0.7810(4) 0.2541(6) 0.6318(5) 0.190(6) Uani 1 d D .
H14A H 0.8014(4) 0.1997(6) 0.6328(5) 0.285 Uiso 1 calc R .
H14B H 0.8024(4) 0.2811(6) 0.6012(5) 0.285 Uiso 1 calc R .
N1D N 0.5716(2) 0.2927(3) 0.4097(2) 0.0665(12) Uani 1 d . .
H1N4 H 0.5400(2) 0.2802(3) 0.4356(2) 0.100 Uiso 1 calc R .
H1N3 H 0.6187(2) 0.2996(3) 0.4277(2) 0.100 Uiso 1 calc R .
C1D C 0.5744(3) 0.2217(3) 0.3705(3) 0.078(2) Uani 1 d D .
H1D H 0.6122(3) 0.2341(3) 0.3445(3) 0.117 Uiso 1 calc R .
C2D C 0.6033(4) 0.1496(3) 0.4047(2) 0.081(2) Uani 1 d D .
H2D1 H 0.5670(4) 0.1367(3) 0.4311(2) 0.122 Uiso 1 calc R .
H2D2 H 0.6515(4) 0.1634(3) 0.4258(2) 0.122 Uiso 1 calc R .
C3D C 0.6152(4) 0.0751(4) 0.3691(4) 0.115(3) Uani 1 d D .
H3D1 H 0.6579(4) 0.0847(4) 0.3473(4) 0.172 Uiso 1 calc R .
H3D2 H 0.6284(4) 0.0297(4) 0.3936(4) 0.172 Uiso 1 calc R .
C4D C 0.5459(5) 0.0536(4) 0.3302(3) 0.138(3) Uani 1 d D .
H4D1 H 0.5067(5) 0.0330(4) 0.3520(3) 0.207 Uiso 1 calc R .
H4D2 H 0.5594(5) 0.0109(4) 0.3056(3) 0.207 Uiso 1 calc R .
C5D C 0.5126(6) 0.1252(4) 0.2944(3) 0.141(4) Uani 1 d D .
H5D1 H 0.4648(6) 0.1096(4) 0.2735(3) 0.212 Uiso 1 calc R .
H5D2 H 0.5482(6) 0.1412(4) 0.2681(3) 0.212 Uiso 1 calc R .
C6D C 0.4984(4) 0.1986(5) 0.3353(4) 0.138(4) Uani 1 d D .
H6D1 H 0.4790(4) 0.2447(5) 0.3134(4) 0.207 Uiso 1 calc R .
H6D2 H 0.4604(4) 0.1834(5) 0.3599(4) 0.207 Uiso 1 calc R .
C7D C 0.5461(3) 0.3715(4) 0.3837(3) 0.091(2) Uani 1 d D .
H7D H 0.4992(3) 0.3602(4) 0.3593(3) 0.137 Uiso 1 calc R .
C8D C 0.5240(4) 0.4253(4) 0.4276(3) 0.113(3) Uani 1 d D .
H8D1 H 0.4916(4) 0.3961(4) 0.4511(3) 0.170 Uiso 1 calc R .
H8D2 H 0.4945(4) 0.4699(4) 0.4106(3) 0.170 Uiso 1 calc R .
C9D C 0.5911(5) 0.4568(4) 0.4623(3) 0.104(2) Uani 1 d D .
H9D1 H 0.6361(5) 0.4258(4) 0.4556(3) 0.156 Uiso 1 calc R .
H9D2 H 0.5833(5) 0.4514(4) 0.5015(3) 0.156 Uiso 1 calc R .
C10D C 0.6037(8) 0.5448(5) 0.4488(6) 0.217(7) Uani 1 d D .
H10E H 0.6257(8) 0.5729(5) 0.4819(6) 0.326 Uiso 1 calc R .
H10F H 0.5552(8) 0.5700(5) 0.4361(6) 0.326 Uiso 1 calc R .
C11D C 0.6578(7) 0.5497(7) 0.4032(5) 0.189(5) Uani 1 d D .
H11C H 0.6917(7) 0.5957(7) 0.4086(5) 0.284 Uiso 1 calc R .
H11D H 0.6880(7) 0.5010(7) 0.4018(5) 0.284 Uiso 1 calc R .
C12D C 0.6045(7) 0.5586(6) 0.3532(6) 0.179(6) Uani 1 d D .
H12E H 0.6246(7) 0.5990(6) 0.3295(6) 0.269 Uiso 1 calc R .
H12F H 0.5563(7) 0.5787(6) 0.3641(6) 0.269 Uiso 1 calc R .
C13D C 0.5887(6) 0.4834(5) 0.3194(4) 0.134(3) Uani 1 d D .
H13E H 0.6184(6) 0.4866(5) 0.2876(4) 0.201 Uiso 1 calc R .
H13F H 0.5352(6) 0.4846(5) 0.3048(4) 0.201 Uiso 1 calc R .
C14D C 0.6041(4) 0.4019(3) 0.3461(2) 0.081(2) Uani 1 d D .
H14C H 0.6537(4) 0.4038(3) 0.3678(2) 0.122 Uiso 1 calc R .
H14D H 0.6076(4) 0.3628(3) 0.3165(2) 0.122 Uiso 1 calc R .

loop_
_atom_type_symbol
_atom_type_description
_atom_type_scat_dispersion_real
_atom_type_scat_dispersion_imag
_atom_type_scat_source
C C .0033 .0016 'International Tables Vol C Tables 4.2.6.8 and 6.1.1.4'
H H .0000 .0000 'International Tables Vol C Tables 4.2.6.8 and 6.1.1.4'
N N .0061 .0033 'International Tables Vol C Tables 4.2.6.8 and 6.1.1.4'
O O .0106 .0060 'International Tables Vol C Tables 4.2.6.8 and 6.1.1.4'
Co Co .3494 .9721 'International Tables Vol C Tables 4.2.6.8 and 6.1.1.4'

loop_
_geom_angle_atom_site_label_1
_geom_angle_atom_site_label_2
_geom_angle_atom_site_label_3
_geom_angle
N2A Co1A N4A 98.5(2)
N2A Co1A N3A 179.1(2)
N4A Co1A N3A 81.0(2)
N2A Co1A N1A 81.4(2)
N4A Co1A N1A 179.0(2)
N3A Co1A N1A 99.1(2)
N2A Co1A C9E 91.7(2)
N4A Co1A C9E 88.2(2)
N3A Co1A C9E 87.6(2)
N1A Co1A C9E 90.8(2)
N2A Co1A C9A 91.7(2)
N4A Co1A C9A 88.2(2)
N3A Co1A C9A 87.6(2)
N1A Co1A C9A 90.8(2)
N2A Co1A N6A 89.7(2)
N4A Co1A N6A 91.0(2)
N3A Co1A N6A 91.0(2)
N1A Co1A N6A 89.9(2)
C9E Co1A N6A 178.5(2)
C9A Co1A N6A 178.5(2)
C1A N1A O1A 120.8(4)
C1A N1A Co1A 116.9(3)
O1A N1A Co1A 122.3(3)
C2A N2A O2A 119.4(4)
C2A N2A Co1A 116.9(3)
O2A N2A Co1A 123.6(3)
C3A N3A O3A 120.0(4)
C3A N3A Co1A 116.9(4)
O3A N3A Co1A 123.1(4)
C4A N4A O4A 119.2(5)
C4A N4A Co1A 117.8(4)
O4A N4A Co1A 122.9(3)
C16A N6A C12A 117.7(4)
C16A N6A Co1A 120.3(3)
C12A N6A Co1A 122.0(3)
N1A C1A C2A 111.6(5)
N1A C1A C5A 124.0(5)
C2A C1A C5A 124.3(5)
N2A C2A C1A 112.8(4)
N2A C2A C6A 122.4(5)
C1A C2A C6A 124.8(5)
N3A C3A C4A 112.4(5)
N3A C3A C7A 123.0(6)
C4A C3A C7A 124.6(6)
N4A C4A C3A 111.8(5)
N4A C4A C8A 122.7(6)
C3A C4A C8A 125.4(5)
C10A C9A Co1A 123.8(5)
C9A C10A C11A 115.6(5)
N5A C11A C10A 173.3(10)
C10E C9E Co1A 125.8(6)
C11E C10E C9E 117.0(7)
N5E C11E C10E 176.1(15)
N6A C12A C13A 122.4(5)
C14A C13A C12A 120.3(5)
C13A C14A C15A 117.3(5)
C13A C14A C17A 121.6(5)
C15A C14A C17A 121.1(5)
C16A C15A C14A 119.7(5)
N6A C16A C15A 122.7(4)
O5A C17A O6A 127.7(6)
O5A C17A C14A 116.7(6)
O6A C17A C14A 115.5(6)
N2B Co1B N3B 178.2(2)
N2B Co1B N1B 81.4(2)
N3B Co1B N1B 98.6(2)
N2B Co1B N4B 98.8(3)
N3B Co1B N4B 81.2(2)
N1B Co1B N4B 179.5(2)
N2B Co1B C9B 91.2(3)
N3B Co1B C9B 90.6(3)
N1B Co1B C9B 91.9(3)
N4B Co1B C9B 88.6(3)
N2B Co1B N6B 88.9(2)
N3B Co1B N6B 89.3(2)
N1B Co1B N6B 90.6(2)
N4B Co1B N6B 88.9(2)
C9B Co1B N6B 177.5(3)
C1B N1B O1B 120.3(5)
C1B N1B Co1B 116.6(4)
O1B N1B Co1B 123.0(4)
C2B N2B O2B 119.8(6)
C2B N2B Co1B 117.1(4)
O2B N2B Co1B 122.8(5)
C3B N3B O3B 121.1(6)
C3B N3B Co1B 116.2(5)
O3B N3B Co1B 122.2(4)
C4B N4B O4B 121.0(6)
C4B N4B Co1B 116.8(5)
O4B N4B Co1B 122.2(5)
C12B N6B C16B 117.2(4)
C12B N6B Co1B 120.7(3)
C16B N6B Co1B 122.1(3)
N1B C1B C2B 112.5(6)
N1B C1B C5B 123.7(7)
C2B C1B C5B 123.9(7)
N2B C2B C1B 111.8(6)
N2B C2B C6B 123.6(7)
C1B C2B C6B 124.5(7)
N3B C3B C4B 113.1(7)
N3B C3B C7B 124.4(7)
C4B C3B C7B 122.5(7)
N4B C4B C3B 112.0(6)
N4B C4B C8B 123.3(8)
C3B C4B C8B 124.7(8)
C10B C9B Co1B 119.5(5)
C9B C10B C11B 112.7(7)
N5B C11B C10B 177.7(12)
N6B C12B C13B 122.5(5)
C12B C13B C14B 120.0(5)
C15B C14B C13B 117.2(5)
C15B C14B C17B 120.9(5)
C13B C14B C17B 121.9(5)
C14B C15B C16B 120.3(5)
N6B C16B C15B 122.8(5)
O5B C17B O6B 124.7(6)
O5B C17B C14B 118.9(6)
O6B C17B C14B 116.2(5)
C7C N1C C1C 118.8(6)
N1C C1C C6C 110.1(6)
N1C C1C C2C 109.4(6)
C6C C1C C2C 111.2(6)
C3C C2C C1C 112.6(7)
C2C C3C C4C 110.6(8)
C5C C4C C3C 109.0(9)
C6C C5C C4C 112.8(9)
C1C C6C C5C 107.6(7)
N1C C7C C8C 103.9(7)
N1C C7C C14C 106.5(8)
C8C C7C C14C 113.3(8)
C9F C8C C7C 124.0(9)
C9C C8C C7C 124.0(9)
C10C C9C C8C 125.0(12)
C9C C10C C11C 116.8(11)
C12C C11C C10C 110.2(10)
C8C C9F C10F 110.7(10)
C11F C10F C9F 110.7(10)
C10F C11F C12C 116.9(10)
C11F C12C C13C 111.0(9)
C11C C12C C13C 111.0(9)
C14C C13C C12C 114.4(11)
C13C C14C C7C 125.4(10)
C7D N1D C1D 116.5(5)
C2D C1D N1D 108.0(5)
C2D C1D C6D 108.9(6)
N1D C1D C6D 116.9(6)
C1D C2D C3D 113.2(6)
C4D C3D C2D 113.1(7)
C3D C4D C5D 113.7(7)
C4D C5D C6D 108.5(6)
C1D C6D C5D 110.1(7)
C8D C7D N1D 108.6(6)
C8D C7D C14D 118.1(7)
N1D C7D C14D 110.4(5)
C7D C8D C9D 111.7(7)
C8D C9D C10D 110.3(10)
C9D C10D C11D 108.7(8)
C12D C11D C10D 101.9(13)
C11D C12D C13D 115.5(10)
C12D C13D C14D 120.1(8)
C13D C14D C7D 116.8(6)

loop_
_geom_bond_atom_site_label_1
_geom_bond_atom_site_label_2
_geom_bond_distance
Co1A N2A 1.866(4)
Co1A N4A 1.869(4)
Co1A N3A 1.879(4)
Co1A N1A 1.884(4)
Co1A C9E 2.003(5)
Co1A C9A 2.003(5)
Co1A N6A 2.065(4)
O1A N1A 1.356(5)
O2A N2A 1.347(5)
O3A N3A 1.356(6)
O4A N4A 1.358(5)
O5A C17A 1.234(8)
O6A C17A 1.238(8)
N1A C1A 1.287(6)
N2A C2A 1.283(7)
N3A C3A 1.303(7)
N4A C4A 1.298(6)
N6A C16A 1.339(6)
N6A C12A 1.340(6)
C1A C2A 1.474(7)
C1A C5A 1.493(8)
C2A C6A 1.496(7)
C3A C4A 1.454(8)
C3A C7A 1.479(8)
C4A C8A 1.492(8)
C9A C10A 1.4992(12)
C10A C11A 1.4712(12)
C11A N5A 1.1016(10)
C9E C10E 1.4995(12)
C10E C11E 1.4701(10)
C11E N5E 1.1007(10)
C12A C13A 1.386(7)
C13A C14A 1.365(8)
C14A C15A 1.399(7)
C14A C17A 1.518(7)
C15A C16A 1.374(6)
Co1B N2B 1.869(5)
Co1B N3B 1.878(5)
Co1B N1B 1.880(5)
Co1B N4B 1.887(6)
Co1B C9B 1.999(6)
Co1B N6B 2.059(4)
O1B N1B 1.345(6)
O2B N2B 1.351(6)
O3B N3B 1.355(6)
O4B N4B 1.345(7)
O5B C17B 1.218(7)
O6B C17B 1.226(8)
N1B C1B 1.286(8)
N2B C2B 1.289(8)
N3B C3B 1.302(8)
N4B C4B 1.300(9)
N5B C11B 1.129(9)
N6B C12B 1.333(6)
N6B C16B 1.347(6)
C1B C2B 1.473(9)
C1B C5B 1.496(10)
C2B C6B 1.503(9)
C3B C4B 1.451(10)
C3B C7B 1.499(11)
C4B C8B 1.509(10)
C9B C10B 1.445(10)
C10B C11B 1.470(10)
C12B C13B 1.365(7)
C13B C14B 1.386(7)
C14B C15B 1.361(7)
C14B C17B 1.504(7)
C15B C16B 1.360(7)
N1C C7C 1.501(10)
N1C C1C 1.503(8)
C1C C6C 1.546(7)
C1C C2C 1.560(8)
C2C C3C 1.552(9)
C3C C4C 1.563(10)
C4C C5C 1.563(10)
C5C C6C 1.555(9)
C7C C8C 1.515(8)
C7C C14C 1.518(8)
C8C C9F 1.451(10)
C8C C9C 1.451(10)
C9C C10C 1.400(10)
C10C C11C 1.513(10)
C11C C12C 1.491(10)
C9F C10F 1.540(11)
C10F C11F 1.476(10)
C11F C12C 1.491(10)
C12C C13C 1.499(10)
C13C C14C 1.461(10)
N1D C7D 1.499(7)
N1D C1D 1.514(8)
C1D C2D 1.511(7)
C1D C6D 1.554(7)
C2D C3D 1.530(8)
C3D C4D 1.499(8)
C4D C5D 1.547(8)
C5D C6D 1.601(9)
C7D C8D 1.466(8)
C7D C14D 1.515(7)
C8D C9D 1.470(8)
C9D C10D 1.519(9)
C10D C11D 1.523(9)
C11D C12D 1.455(10)
C12D C13D 1.501(10)
C13D C14D 1.509(8)

loop_
_geom_torsion_atom_site_label_1
_geom_torsion_atom_site_label_2
_geom_torsion_atom_site_label_3
_geom_torsion_atom_site_label_4
_geom_torsion
N2A Co1A N1A C1A -4.8(4)
N4A Co1A N1A C1A -87.4(100)
N3A Co1A N1A C1A 175.9(4)
C9E Co1A N1A C1A -96.4(4)
C9A Co1A N1A C1A -96.4(4)
N6A Co1A N1A C1A 85.0(4)
N2A Co1A N1A O1A 176.7(4)
N4A Co1A N1A O1A 94.1(100)
N3A Co1A N1A O1A -2.6(4)
C9E Co1A N1A O1A 85.1(4)
C9A Co1A N1A O1A 85.1(4)
N6A Co1A N1A O1A -93.6(4)
N4A Co1A N2A C2A -175.1(4)
N3A Co1A N2A C2A 133.9(130)
N1A Co1A N2A C2A 5.9(4)
C9E Co1A N2A C2A 96.5(4)
C9A Co1A N2A C2A 96.5(4)
N6A Co1A N2A C2A -84.1(4)
N4A Co1A N2A O2A 0.9(4)
N3A Co1A N2A O2A -50.1(133)
N1A Co1A N2A O2A -178.1(4)
C9E Co1A N2A O2A -87.5(4)
C9A Co1A N2A O2A -87.5(4)
N6A Co1A N2A O2A 91.9(3)
N2A Co1A N3A C3A 54.4(133)
N4A Co1A N3A C3A 3.3(4)
N1A Co1A N3A C3A -177.7(4)
C9E Co1A N3A C3A 91.9(4)
C9A Co1A N3A C3A 91.9(4)
N6A Co1A N3A C3A -87.6(4)
N2A Co1A N3A O3A -128.2(130)
N4A Co1A N3A O3A -179.3(4)
N1A Co1A N3A O3A -0.3(4)
C9E Co1A N3A O3A -90.7(4)
C9A Co1A N3A O3A -90.7(4)
N6A Co1A N3A O3A 89.8(4)
N2A Co1A N4A C4A 178.9(4)
N3A Co1A N4A C4A -1.8(4)
N1A Co1A N4A C4A -98.7(100)
C9E Co1A N4A C4A -89.6(4)
C9A Co1A N4A C4A -89.6(4)
N6A Co1A N4A C4A 89.0(4)
N2A Co1A N4A O4A -1.5(4)
N3A Co1A N4A O4A 177.8(4)
N1A Co1A N4A O4A 80.9(100)
C9E Co1A N4A O4A 89.9(4)
C9A Co1A N4A O4A 89.9(4)
N6A Co1A N4A O4A -91.4(3)
N2A Co1A N6A C16A -44.8(4)
N4A Co1A N6A C16A 53.7(4)
N3A Co1A N6A C16A 134.7(4)
N1A Co1A N6A C16A -126.2(4)
C9E Co1A N6A C16A 114.1(77)
C9A Co1A N6A C16A 114.1(77)
N2A Co1A N6A C12A 135.0(4)
N4A Co1A N6A C12A -126.5(4)
N3A Co1A N6A C12A -45.5(4)
N1A Co1A N6A C12A 53.6(4)
C9E Co1A N6A C12A -66.2(78)
C9A Co1A N6A C12A -66.2(78)
O1A N1A C1A C2A -178.5(4)
Co1A N1A C1A C2A 2.9(6)
O1A N1A C1A C5A -1.8(8)
Co1A N1A C1A C5A 179.7(4)
O2A N2A C2A C1A 178.0(4)
Co1A N2A C2A C1A -5.8(5)
O2A N2A C2A C6A -1.4(7)
Co1A N2A C2A C6A 174.8(4)
N1A C1A C2A N2A 1.8(6)
C5A C1A C2A N2A -174.9(5)
N1A C1A C2A C6A -178.8(5)
C5A C1A C2A C6A 4.5(8)
O3A N3A C3A C4A 178.4(4)
Co1A N3A C3A C4A -4.1(6)
O3A N3A C3A C7A 0.6(8)
Co1A N3A C3A C7A 178.1(4)
O4A N4A C4A C3A -179.5(4)
Co1A N4A C4A C3A 0.1(6)
O4A N4A C4A C8A -1.3(8)
Co1A N4A C4A C8A 178.3(4)
N3A C3A C4A N4A 2.5(6)
C7A C3A C4A N4A -179.7(5)
N3A C3A C4A C8A -175.6(5)
C7A C3A C4A C8A 2.2(9)
N2A Co1A C9A C10A 19.2(5)
N4A Co1A C9A C10A -79.2(5)
N3A Co1A C9A C10A -160.2(5)
N1A Co1A C9A C10A 100.7(5)
C9E Co1A C9A C10A 0.0(1000)
N6A Co1A C9A C10A -139.6(76)
Co1A C9A C10A C11A -77.5(9)
C9A C10A C11A N5A 152.4(89)
N2A Co1A C9E C10E -61.5(5)
N4A Co1A C9E C10E -159.9(5)
N3A Co1A C9E C10E 119.0(5)
N1A Co1A C9E C10E 19.9(5)
C9A Co1A C9E C10E 0.0(1000)
N6A Co1A C9E C10E 139.7(76)
Co1A C9E C10E C11E 71.8(13)
C9E C10E C11E N5E 131.5(248)
C16A N6A C12A C13A 0.3(8)
Co1A N6A C12A C13A -179.5(4)
N6A C12A C13A C14A 0.0(9)
C12A C13A C14A C15A -0.2(9)
C12A C13A C14A C17A -178.8(6)
C13A C14A C15A C16A -0.1(8)
C17A C14A C15A C16A 178.6(5)
C12A N6A C16A C15A -0.5(7)
Co1A N6A C16A C15A 179.3(4)
C14A C15A C16A N6A 0.4(8)
C13A C14A C17A O5A -4.1(10)
C15A C14A C17A O5A 177.3(6)
C13A C14A C17A O6A 176.0(7)
C15A C14A C17A O6A -2.7(10)
N2B Co1B N1B C1B -6.4(4)
N3B Co1B N1B C1B 171.8(4)
N4B Co1B N1B C1B 100.7(251)
C9B Co1B N1B C1B -97.3(5)
N6B Co1B N1B C1B 82.4(4)
N2B Co1B N1B O1B 177.5(4)
N3B Co1B N1B O1B -4.3(4)
N4B Co1B N1B O1B -75.4(252)
C9B Co1B N1B O1B 86.6(4)
N6B Co1B N1B O1B -93.7(4)
N3B Co1B N2B C2B -82.5(74)
N1B Co1B N2B C2B 7.2(4)
N4B Co1B N2B C2B -172.3(4)
C9B Co1B N2B C2B 99.0(5)
N6B Co1B N2B C2B -83.5(4)
N3B Co1B N2B O2B 91.6(74)
N1B Co1B N2B O2B -178.7(4)
N4B Co1B N2B O2B 1.8(4)
C9B Co1B N2B O2B -86.9(5)
N6B Co1B N2B O2B 90.5(4)
N2B Co1B N3B C3B -82.1(74)
N1B Co1B N3B C3B -171.6(5)
N4B Co1B N3B C3B 7.9(5)
C9B Co1B N3B C3B 96.4(5)
N6B Co1B N3B C3B -81.1(5)
N2B Co1B N3B O3B 89.6(74)
N1B Co1B N3B O3B 0.2(4)
N4B Co1B N3B O3B 179.7(4)
C9B Co1B N3B O3B -91.9(4)
N6B Co1B N3B O3B 90.6(4)
N2B Co1B N4B C4B 172.5(5)
N3B Co1B N4B C4B -5.7(5)
N1B Co1B N4B C4B 65.5(253)
C9B Co1B N4B C4B -96.6(6)
N6B Co1B N4B C4B 83.8(5)
N2B Co1B N4B O4B -5.0(5)
N3B Co1B N4B O4B 176.8(5)
N1B Co1B N4B O4B -112.1(250)
C9B Co1B N4B O4B 85.9(5)
N6B Co1B N4B O4B -93.8(4)
N2B Co1B N6B C12B 130.4(4)
N3B Co1B N6B C12B -49.6(4)
N1B Co1B N6B C12B 49.0(4)
N4B Co1B N6B C12B -130.8(5)
C9B Co1B N6B C12B -137.9(57)
N2B Co1B N6B C16B -52.1(5)
N3B Co1B N6B C16B 127.9(4)
N1B Co1B N6B C16B -133.5(4)
N4B Co1B N6B C16B 46.7(5)
C9B Co1B N6B C16B 39.7(59)
O1B N1B C1B C2B -179.2(4)
Co1B N1B C1B C2B 4.6(6)
O1B N1B C1B C5B 1.3(9)
Co1B N1B C1B C5B -174.9(5)
O2B N2B C2B C1B 179.2(4)
Co1B N2B C2B C1B -6.6(7)
O2B N2B C2B C6B -3.9(9)
Co1B N2B C2B C6B 170.4(5)
N1B C1B C2B N2B 1.2(7)
C5B C1B C2B N2B -179.3(6)
N1B C1B C2B C6B -175.7(6)
C5B C1B C2B C6B 3.8(10)
O3B N3B C3B C4B 179.6(5)
Co1B N3B C3B C4B -8.6(8)
O3B N3B C3B C7B -0.7(11)
Co1B N3B C3B C7B 171.1(6)
O4B N4B C4B C3B -179.8(5)
Co1B N4B C4B C3B 2.7(8)
O4B N4B C4B C8B 0.7(11)
Co1B N4B C4B C8B -176.8(6)
N3B C3B C4B N4B 3.8(9)
C7B C3B C4B N4B -175.9(7)
N3B C3B C4B C8B -176.7(7)
C7B C3B C4B C8B 3.6(12)
N2B Co1B C9B C10B -125.6(8)
N3B Co1B C9B C10B 54.4(8)
N1B Co1B C9B C10B -44.2(8)
N4B Co1B C9B C10B 135.7(8)
N6B Co1B C9B C10B 142.7(54)
Co1B C9B C10B C11B -178.7(7)
C9B C10B C11B N5B -103.4(260)
C16B N6B C12B C13B -1.3(8)
Co1B N6B C12B C13B 176.4(4)
N6B C12B C13B C14B 0.1(9)
C12B C13B C14B C15B 1.6(8)
C12B C13B C14B C17B -179.6(5)
C13B C14B C15B C16B -2.3(8)
C17B C14B C15B C16B 178.9(5)
C12B N6B C16B C15B 0.6(8)
Co1B N6B C16B C15B -177.0(4)
C14B C15B C16B N6B 1.2(9)
C15B C14B C17B O5B 7.4(9)
C13B C14B C17B O5B -171.4(6)
C15B C14B C17B O6B -167.9(7)
C13B C14B C17B O6B 13.3(10)
C7C N1C C1C C6C 59.3(9)
C7C N1C C1C C2C -178.3(6)
N1C C1C C2C C3C -178.4(7)
C6C C1C C2C C3C -56.6(10)
C1C C2C C3C C4C 54.4(13)
C2C C3C C4C C5C -54.3(14)
C3C C4C C5C C6C 59.3(14)
N1C C1C C6C C5C 178.7(9)
C2C C1C C6C C5C 57.3(11)
C4C C5C C6C C1C -60.4(14)
C1C N1C C7C C8C -176.7(6)
C1C N1C C7C C14C 63.4(9)
N1C C7C C8C C9F 175.6(11)
C14C C7C C8C C9F -69.2(15)
N1C C7C C8C C9C 175.6(11)
C14C C7C C8C C9C -69.2(15)
C9F C8C C9C C10C 0.0(1000)
C7C C8C C9C C10C -16.1(20)
C8C C9C C10C C11C 77.2(20)
C9C C10C C11C C12C -89.0(15)
C9C C8C C9F C10F 0.0(1000)
C7C C8C C9F C10F 55.3(16)
C8C C9F C10F C11F -99.8(15)
C9F C10F C11F C12C 81.3(18)
C10F C11F C12C C11C 0.0(1000)
C10F C11F C12C C13C 35.4(16)
C10C C11C C12C C11F 0.0(1000)
C10C C11C C12C C13C 104.0(13)
C11F C12C C13C C14C -86.0(17)
C11C C12C C13C C14C -86.0(17)
C12C C13C C14C C7C -0.3(23)
N1C C7C C14C C13C -162.6(14)
C8C C7C C14C C13C 83.8(17)
C7D N1D C1D C2D 178.5(5)
C7D N1D C1D C6D -58.3(8)
N1D C1D C2D C3D -175.2(6)
C6D C1D C2D C3D 56.9(9)
C1D C2D C3D C4D -52.7(10)
C2D C3D C4D C5D 50.8(12)
C3D C4D C5D C6D -52.9(12)
C2D C1D C6D C5D -59.8(9)
N1D C1D C6D C5D 177.5(6)
C4D C5D C6D C1D 57.5(11)
C1D N1D C7D C8D 162.5(6)
C1D N1D C7D C14D -66.5(8)
N1D C7D C8D C9D 74.6(8)
C14D C7D C8D C9D -52.2(9)
C7D C8D C9D C10D 106.5(8)
C8D C9D C10D C11D -91.4(13)
C9D C10D C11D C12D 97.1(14)
C10D C11D C12D C13D -100.6(12)
C11D C12D C13D C14D 20.7(16)
C12D C13D C14D C7D 77.0(12)
C8D C7D C14D C13D -50.6(11)
N1D C7D C14D C13D -176.4(7)
